data_1569348
loop_
_publ_author_name
'Mikan, Charles P.'
'Matthews, Aidan'
'Harris, Daniel'
'McIvor, Charlotte E.'
'Waddell, Paul G.'
'Sims, Mark T.'
'Knowles, Jonathan P.'

_publ_section_title
;
 Stereoselective two-carbon ring expansion of allylic amines via
 electronic control of palladium-promoted equilibria
;
_journal_issue 25
_journal_name_full 'Chemical Science'
_journal_page_first 6992
_journal_page_last 6996
_journal_paper_doi 10.1039/D3SC02303F
_journal_volume 14
_journal_year 2023
_chemical_absolute_configuration ad
_chemical_formula_moiety 'C22 H25 N O2'
_chemical_formula_sum 'C22 H25 N O2'
_chemical_formula_weight 335.43
_space_group_crystal_system monoclinic
_space_group_IT_number 4
_space_group_name_Hall 'P 2yb'
_space_group_name_H-M_alt 'P 1 21 1'
_atom_sites_solution_hydrogens geom
_atom_sites_solution_primary dual
_audit_creation_date 2022-10-07
_audit_creation_method
;
Olex2 1.3
(compiled 2020.12.01 svn.r5f60950 for OlexSys, GUI svn.r6408)
;
_audit_update_record
;
2023-04-20 deposited with the CCDC.	2023-06-06 downloaded from the CCDC.
;
_cell_angle_alpha 90
_cell_angle_beta 94.912(3)
_cell_angle_gamma 90
_cell_formula_units_Z 2
_cell_length_a 6.9158(3)
_cell_length_b 7.5748(3)
_cell_length_c 17.5449(6)
_cell_measurement_reflns_used 7072
_cell_measurement_temperature 150.0(2)
_cell_measurement_theta_max 76.8560
_cell_measurement_theta_min 5.0290
_cell_volume 915.73(6)
_computing_cell_refinement 'CrysAlisPro 1.171.42.60a (Rigaku OD, 2022)'
_computing_data_collection 'CrysAlisPro 1.171.42.60a (Rigaku OD, 2022)'
_computing_data_reduction 'CrysAlisPro 1.171.42.60a (Rigaku OD, 2022)'
_computing_molecular_graphics 'Olex2 1.3 (Dolomanov et al., 2009)'
_computing_publication_material 'Olex2 1.3 (Dolomanov et al., 2009)'
_computing_structure_refinement 'XL  (Sheldrick, 2008)'
_computing_structure_solution 'SHELXT 2014/5 (Sheldrick, 2014)'
_diffrn_ambient_temperature 150.0(2)
_diffrn_detector 'Hybrid Pixel Array Detector'
_diffrn_detector_area_resol_mean 10.0000
_diffrn_detector_type 'HyPix-Arc 100'
_diffrn_measured_fraction_theta_full 0.999
_diffrn_measured_fraction_theta_max 0.930
_diffrn_measurement_details
;
List of Runs (angles in degrees, time in seconds):

  # Type    Start    End  Width  t~exp~   \w     \q     \k     \f   Frames
#--------------------------------------------------------------------------
  1  \w    -82.00 -45.00   0.50    0.30    --  -92.45  77.00-150.00   74
  2  \w    -68.00 -23.00   0.50    0.30    --  -92.45  61.00-150.00   90
  3  \w    -33.00  -8.00   0.50    0.30    --  -92.45  30.00-120.00   50
  4  \w    -35.00 -10.00   0.50    0.30    --  -92.45  30.00-180.00   50
  5  \w    -24.00  36.00   0.50    0.30    --  -47.19  19.00-180.00  120
  6  \w     45.00  83.00   0.50    0.30    --  108.17 -95.00  90.00   76
  7  \w     34.00 103.00   0.50    0.30    --  108.17 -95.00 120.00  138
  8  \w     17.00  43.00   0.50    0.30    --   54.00  87.00 149.98   52
  9  \w      8.00  33.00   0.50    0.30    --   50.00  92.00 126.38   50
 10  \w     37.00  63.00   0.50    0.30    --   70.00  77.00 178.16   52
 11  \w     76.00 101.00   0.50    0.30    --   97.31  77.00 120.00   50
 12  \w    106.00 131.00   0.50    0.30    --   70.00  77.00 178.16   50
 13  \w    102.00 136.00   0.50    0.30    --  108.17  19.00  74.00   68
 14  \w     79.00 104.00   0.50    0.30    --   97.31  19.00  74.00   50
 15  \w     52.00  78.00   0.50    0.30    --  108.17  19.00  74.00   52
 16  \w     38.00  68.00   0.50    0.30    --   70.00  77.00-149.67   60
 17  \w      7.00  32.00   0.50    0.30    --   50.00  93.00-166.57   50
 18  \w    152.00 178.00   0.50    0.30    --  108.17  19.00  74.00   52
 19  \w     87.00 123.00   0.50    0.30    --   46.19  19.00  74.00   72
 20  \w     64.00  92.00   0.50    0.30    --   46.19  38.00 120.00   56
 21  \w     20.00  59.00   0.50    0.30    --   46.19  38.00 120.00   78
 22  \w    -20.00  18.00   0.50    0.30    --   46.19  19.00  74.00   76
 23  \w     21.00  78.00   0.50    0.30    --   46.19  19.00  74.00  114
 24  \w     20.00  71.00   0.50    0.30    --   97.31 -61.00  60.00  102
 25  \w     21.00  70.00   0.50    0.30    --   97.31 -61.00 120.00   98
 26  \w     20.00  67.00   0.50    0.30    --   97.31 -61.00 -30.00   94
 27  \w    -33.00  -7.00   0.50    0.30    --   46.19 -19.00 -92.00   52
 28  \w    -98.00 -45.00   0.50    0.30    --  -78.00 -77.00  98.74  106
 29  \w    -89.00 -61.00   0.50    0.30    --  -92.45 -77.00 120.00   56
 30  \w   -163.00 -62.00   0.50    0.30    --  -92.45 -77.00 150.00  202
 31  \w   -156.00-109.00   0.50    0.30    --  -92.45 -77.00 120.00   94
 32  \w    -90.00 -62.00   0.50    0.30    --  -92.45 -77.00-120.00   56
 33  \w   -164.00 -96.00   0.50    0.30    --  -92.45 -77.00-120.00  136
 34  \w   -155.00 -63.00   0.50    0.30    --  -92.45 -77.00-180.00  184
 35  \w    -84.00 -59.00   0.50    0.30    --  -92.45 -77.00-150.00   50
 36  \w   -132.00 -64.00   0.50    0.30    --  -94.00 -70.00-145.72  136
 37  \w   -164.00-139.00   0.50    0.30    --  -94.00 -70.00-145.72   50
 38  \w    -79.00 -54.00   0.50    0.30    --  -47.19 -19.00 -92.00   50
 39  \w   -124.00 -99.00   0.50    0.30    --  -92.45 -19.00 -92.00   50
 40  \w   -160.00 -86.00   0.50    0.30    --  -92.45 -61.00  90.00  148
 41  \w    -86.00 -60.00   0.50    0.30    --  -78.00 -72.00 125.20   52
 42  \w    -94.00 -60.00   0.50    0.30    --  -82.00 -68.00 176.12   68
;
_diffrn_measurement_device 'four-circle diffractometer'
_diffrn_measurement_device_type 'XtaLAB Synergy, Single source at home/near, HyPix-Arc 100'
_diffrn_measurement_method '\w scans'
_diffrn_orient_matrix_type 'CrysAlisPro convention (1999,Acta A55,543-557)'
_diffrn_orient_matrix_UB_11 -0.1951175000
_diffrn_orient_matrix_UB_12 0.0496357000
_diffrn_orient_matrix_UB_13 -0.0437658000
_diffrn_orient_matrix_UB_21 0.0956516000
_diffrn_orient_matrix_UB_22 -0.0071883000
_diffrn_orient_matrix_UB_23 -0.0760074000
_diffrn_orient_matrix_UB_31 -0.0525834000
_diffrn_orient_matrix_UB_32 -0.1971519000
_diffrn_orient_matrix_UB_33 -0.0085652000
_diffrn_radiation_monochromator graphite
_diffrn_radiation_probe x-ray
_diffrn_radiation_type 'Cu K\a'
_diffrn_radiation_wavelength 1.54184
_diffrn_reflns_av_R_equivalents 0.0379
_diffrn_reflns_av_unetI/netI 0.0335
_diffrn_reflns_Laue_measured_fraction_full 0.999
_diffrn_reflns_Laue_measured_fraction_max 0.930
_diffrn_reflns_limit_h_max 8
_diffrn_reflns_limit_h_min -8
_diffrn_reflns_limit_k_max 8
_diffrn_reflns_limit_k_min -9
_diffrn_reflns_limit_l_max 21
_diffrn_reflns_limit_l_min -21
_diffrn_reflns_number 10179
_diffrn_reflns_point_group_measured_fraction_full 0.995
_diffrn_reflns_point_group_measured_fraction_max 0.903
_diffrn_reflns_theta_full 67.684
_diffrn_reflns_theta_max 76.942
_diffrn_reflns_theta_min 5.060
_diffrn_source 'fine-focus sealed X-ray tube'
_diffrn_source_type 'Enhance (Cu) X-ray Source'
_exptl_absorpt_coefficient_mu 0.606
_exptl_absorpt_correction_T_max 0.973
_exptl_absorpt_correction_T_min 0.907
_exptl_absorpt_correction_type analytical
_exptl_absorpt_process_details
;
CrysAlisPro 1.171.42.60a (Rigaku Oxford Diffraction, 2022)
Analytical numeric absorption correction using a multifaceted crystal
model based on expressions derived by R.C. Clark & J.S. Reid.
(Clark, R. C. & Reid, J. S. (1995). Acta Cryst. A51, 887-897)
Empirical absorption correction using spherical harmonics,
implemented in SCALE3 ABSPACK scaling algorithm.
;
_exptl_crystal_colour colourless
_exptl_crystal_colour_primary colourless
_exptl_crystal_density_diffrn 1.217
_exptl_crystal_description block
_exptl_crystal_F_000 360
_exptl_crystal_size_max 0.25
_exptl_crystal_size_mid 0.18
_exptl_crystal_size_min 0.05
_refine_diff_density_max 0.194
_refine_diff_density_min -0.255
_refine_diff_density_rms 0.041
_refine_ls_abs_structure_details
;
 Flack x determined using 1350 quotients [(I+)-(I-)]/[(I+)+(I-)]
 (Parsons, Flack and Wagner, Acta Cryst. B69 (2013) 249-259).
;
_refine_ls_abs_structure_Flack 0.1(2)
_refine_ls_extinction_coef 0.0042(15)
_refine_ls_extinction_expression Fc^*^=kFc[1+0.001xFc^2^\l^3^/sin(2\q)]^-1/4^
_refine_ls_extinction_method 'SHELXL-2018/3 (Sheldrick 2018)'
_refine_ls_goodness_of_fit_ref 1.079
_refine_ls_hydrogen_treatment constr
_refine_ls_matrix_type full
_refine_ls_number_parameters 228
_refine_ls_number_reflns 3474
_refine_ls_number_restraints 187
_refine_ls_restrained_S_all 1.062
_refine_ls_R_factor_all 0.0484
_refine_ls_R_factor_gt 0.0459
_refine_ls_shift/su_max 0.000
_refine_ls_shift/su_mean 0.000
_refine_ls_structure_factor_coef Fsqd
_refine_ls_weighting_details 'w=1/[\s^2^(Fo^2^)+(0.0671P)^2^+0.2566P] where P=(Fo^2^+2Fc^2^)/3'
_refine_ls_weighting_scheme calc
_refine_ls_wR_factor_gt 0.1257
_refine_ls_wR_factor_ref 0.1277
_reflns_Friedel_coverage 0.800
_reflns_Friedel_fraction_full 0.991
_reflns_Friedel_fraction_max 0.871
_reflns_number_gt 3264
_reflns_number_total 3474
_reflns_threshold_expression 'I > 2\s(I)'
_cod_data_source_file d3sc02303f2.cif
_cod_data_source_block jkpw001_lt_fa
_cod_database_code 1569348
_shelx_shelxl_version_number 2018/3
_chemical_oxdiff_formula 'C22 H25 N1 O3'
_shelx_space_group_comment
;
The symmetry employed for this shelxl refinement is uniquely defined
by the following loop, which should always be used as a source of
symmetry information in preference to the above space-group names.
They are only intended as comments.
;
_shelx_estimated_absorpt_t_max 0.970
_shelx_estimated_absorpt_t_min 0.863
_reflns_odcompleteness_completeness 99.94
_reflns_odcompleteness_iscentric 1
_reflns_odcompleteness_theta 66.97
_olex2_refinement_description
;
1. Fixed Uiso
 At 1.2 times of:
  All C(H) groups, All C(H,H) groups
 At 1.5 times of:
  All C(H,H,H) groups
2. Rigid body (RIGU) restrains
 All non-hydrogen atoms
 with sigma for 1-2 distances of 0.004 and sigma for 1-3 distances of 0.004
3.a Ternary CH refined with riding coordinates:
 C1(H1)
3.b Secondary CH2 refined with riding coordinates:
 C4(H4A,H4B), C5(H5A,H5B), C6(H6A,H6B), C7(H7A,H7B), C16(H16A,H16B)
3.c Aromatic/amide H refined with riding coordinates:
 C2(H2), C9(H9), C10(H10), C11(H11), C12(H12), C13(H13), C18(H18), C19(H19),
 C20(H20), C21(H21), C22(H22)
3.d Idealised Me refined as rotating group:
 C14(H14A,H14B,H14C)
;
_olex2_submission_special_instructions 'No special instructions were received'
_oxdiff_exptl_absorpt_empirical_details
;
Empirical correction (ABSPACK) includes:
- Absorption correction using spherical harmonics
- Frame scaling
;
_oxdiff_exptl_absorpt_empirical_full_max 1.330
_oxdiff_exptl_absorpt_empirical_full_min 0.669

loop_
_space_group_symop_operation_xyz
'x, y, z'
'-x, y+1/2, -z'

loop_
_atom_site_label
_atom_site_type_symbol
_atom_site_fract_x
_atom_site_fract_y
_atom_site_fract_z
_atom_site_U_iso_or_equiv
_atom_site_adp_type
_atom_site_occupancy
_atom_site_site_symmetry_order
_atom_site_calc_flag
_atom_site_refinement_flags_posn
_atom_site_refinement_flags_adp
_atom_site_refinement_flags_occupancy
_atom_site_disorder_assembly
_atom_site_disorder_group
O1 O 0.5435(4) 0.8931(4) 0.87734(15) 0.0608(8) Uani 1 1 d . . . . .
O2 O 0.3714(3) 0.6533(3) 0.84011(12) 0.0429(6) Uani 1 1 d . . . . .
N1 N 0.7681(3) 0.5768(3) 0.62415(13) 0.0285(5) Uani 1 1 d . . . . .
C1 C 0.5702(4) 0.6521(4) 0.61979(16) 0.0311(6) Uani 1 1 d . . . . .
H1 H 0.578849 0.774241 0.598671 0.037 Uiso 1 1 calc R U . . .
C2 C 0.4939(4) 0.6693(4) 0.69773(16) 0.0305(6) Uani 1 1 d . . . . .
H2 H 0.385358 0.599676 0.708591 0.037 Uiso 1 1 calc R U . . .
C3 C 0.5721(4) 0.7776(4) 0.75195(17) 0.0332(6) Uani 1 1 d . . . . .
C4 C 0.7430(4) 0.8959(4) 0.73942(19) 0.0382(7) Uani 1 1 d . . . . .
H4A H 0.772556 0.969287 0.785660 0.046 Uiso 1 1 calc R U . . .
H4B H 0.705977 0.976520 0.696190 0.046 Uiso 1 1 calc R U . . .
C5 C 0.9272(4) 0.7949(5) 0.72239(18) 0.0390(7) Uani 1 1 d . . . . .
H5A H 1.038435 0.877577 0.727466 0.047 Uiso 1 1 calc R U . . .
H5B H 0.952127 0.701707 0.761578 0.047 Uiso 1 1 calc R U . . .
C6 C 0.9194(4) 0.7091(4) 0.64339(18) 0.0336(6) Uani 1 1 d . . . . .
H6A H 0.903854 0.804290 0.604683 0.040 Uiso 1 1 calc R U . . .
H6B H 1.046744 0.652755 0.638086 0.040 Uiso 1 1 calc R U . . .
C7 C 0.7885(4) 0.4184(4) 0.67224(16) 0.0309(6) Uani 1 1 d . . . . .
H7A H 0.670889 0.344415 0.662700 0.037 Uiso 1 1 calc R U . . .
H7B H 0.798784 0.453930 0.726742 0.037 Uiso 1 1 calc R U . . .
C8 C 0.9652(4) 0.3109(4) 0.65658(16) 0.0290(6) Uani 1 1 d . . . . .
C9 C 1.1132(4) 0.2812(4) 0.71383(16) 0.0317(6) Uani 1 1 d . . . . .
H9 H 1.106687 0.333386 0.762772 0.038 Uiso 1 1 calc R U . . .
C10 C 1.2714(4) 0.1750(5) 0.69986(18) 0.0379(7) Uani 1 1 d . . . . .
H10 H 1.370835 0.152854 0.739474 0.045 Uiso 1 1 calc R U . . .
C11 C 1.2824(5) 0.1027(4) 0.62843(18) 0.0384(7) Uani 1 1 d . . . . .
H11 H 1.390336 0.030883 0.618815 0.046 Uiso 1 1 calc R U . . .
C12 C 1.1378(5) 0.1336(4) 0.57044(18) 0.0379(7) Uani 1 1 d . . . . .
H12 H 1.146693 0.083908 0.521145 0.045 Uiso 1 1 calc R U . . .
C13 C 0.9801(4) 0.2373(4) 0.58469(17) 0.0340(7) Uani 1 1 d . . . . .
H13 H 0.880868 0.258522 0.544889 0.041 Uiso 1 1 calc R U . . .
C14 C 0.4329(4) 0.5488(5) 0.56414(17) 0.0410(8) Uani 1 1 d . . . . .
H14A H 0.483357 0.547846 0.513628 0.061 Uiso 1 1 calc R U . . .
H14B H 0.304577 0.604634 0.560405 0.061 Uiso 1 1 calc R U . . .
H14C H 0.422106 0.427319 0.582508 0.061 Uiso 1 1 calc R U . . .
C15 C 0.4972(4) 0.7839(5) 0.82839(18) 0.0382(7) Uani 1 1 d . . . . .
C16 C 0.2948(6) 0.6489(6) 0.9146(2) 0.0574(10) Uani 1 1 d . . . . .
H16A H 0.225329 0.760096 0.923769 0.069 Uiso 1 1 calc R U . . .
H16B H 0.401664 0.634554 0.955405 0.069 Uiso 1 1 calc R U . . .
C17 C 0.1593(5) 0.4962(5) 0.91443(16) 0.0375(7) Uani 1 1 d . . . . .
C18 C -0.0389(5) 0.5224(7) 0.90275(18) 0.0534(10) Uani 1 1 d . . . . .
H18 H -0.088944 0.638813 0.896388 0.064 Uiso 1 1 calc R U . . .
C19 C -0.1631(7) 0.3822(11) 0.9003(2) 0.0830(17) Uani 1 1 d . . . . .
H19 H -0.298916 0.402311 0.892363 0.100 Uiso 1 1 calc R U . . .
C20 C -0.0956(11) 0.2136(10) 0.9090(3) 0.096(2) Uani 1 1 d . . . . .
H20 H -0.183281 0.116848 0.906865 0.115 Uiso 1 1 calc R U . . .
C21 C 0.0986(11) 0.1861(7) 0.9209(2) 0.0868(17) Uani 1 1 d . . . . .
H21 H 0.146310 0.068900 0.927157 0.104 Uiso 1 1 calc R U . . .
C22 C 0.2296(6) 0.3269(6) 0.9239(2) 0.0545(10) Uani 1 1 d . . . . .
H22 H 0.365227 0.306082 0.932444 0.065 Uiso 1 1 calc R U . . .

loop_
_atom_site_aniso_label
_atom_site_aniso_U_11
_atom_site_aniso_U_22
_atom_site_aniso_U_33
_atom_site_aniso_U_23
_atom_site_aniso_U_13
_atom_site_aniso_U_12
O1 0.0688(18) 0.0644(18) 0.0527(15) -0.0215(13) 0.0243(13) -0.0306(15)
O2 0.0480(13) 0.0462(14) 0.0369(11) -0.0079(10) 0.0173(9) -0.0168(11)
N1 0.0244(11) 0.0285(12) 0.0329(12) 0.0038(10) 0.0050(9) 0.0007(9)
C1 0.0262(13) 0.0338(15) 0.0336(14) 0.0051(12) 0.0045(10) 0.0051(12)
C2 0.0242(12) 0.0326(15) 0.0353(14) 0.0025(12) 0.0052(10) 0.0018(12)
C3 0.0281(14) 0.0311(15) 0.0409(15) 0.0010(12) 0.0061(11) 0.0009(12)
C4 0.0363(16) 0.0347(17) 0.0450(17) -0.0048(13) 0.0114(13) -0.0054(13)
C5 0.0277(14) 0.0462(19) 0.0437(17) -0.0020(14) 0.0066(12) -0.0073(13)
C6 0.0245(13) 0.0357(16) 0.0417(16) 0.0031(12) 0.0084(11) -0.0010(12)
C7 0.0319(15) 0.0289(15) 0.0329(14) 0.0048(12) 0.0091(11) 0.0024(12)
C8 0.0295(13) 0.0248(14) 0.0333(14) 0.0021(11) 0.0060(10) -0.0005(11)
C9 0.0351(15) 0.0300(15) 0.0305(14) 0.0001(12) 0.0051(11) -0.0004(12)
C10 0.0324(14) 0.0405(18) 0.0407(16) 0.0096(13) 0.0036(11) 0.0045(13)
C11 0.0356(16) 0.0316(17) 0.0498(18) 0.0047(13) 0.0142(13) 0.0082(13)
C12 0.0481(18) 0.0318(17) 0.0351(15) -0.0029(12) 0.0117(13) -0.0004(13)
C13 0.0334(14) 0.0362(16) 0.0323(15) -0.0010(12) 0.0014(11) -0.0031(12)
C14 0.0301(14) 0.059(2) 0.0336(15) 0.0015(15) 0.0025(11) 0.0005(15)
C15 0.0335(15) 0.0402(17) 0.0415(16) -0.0062(14) 0.0064(12) -0.0032(14)
C16 0.072(2) 0.064(3) 0.0395(18) -0.0125(18) 0.0244(17) -0.023(2)
C17 0.0381(16) 0.0484(19) 0.0271(14) -0.0028(13) 0.0095(11) -0.0093(14)
C18 0.0457(18) 0.083(3) 0.0336(17) 0.0027(18) 0.0131(14) 0.0027(19)
C19 0.054(2) 0.160(5) 0.037(2) -0.011(3) 0.0131(17) -0.050(3)
C20 0.138(5) 0.114(4) 0.041(2) -0.022(3) 0.034(3) -0.091(4)
C21 0.174(5) 0.048(3) 0.042(2) 0.0038(19) 0.032(3) -0.020(3)
C22 0.065(2) 0.061(2) 0.0380(18) 0.0059(17) 0.0069(16) 0.0082(19)

loop_
_atom_type_symbol
_atom_type_description
_atom_type_scat_dispersion_real
_atom_type_scat_dispersion_imag
_atom_type_scat_source
C C 0.0181 0.0091 'International Tables Vol C Tables 4.2.6.8 and 6.1.1.4'
H H 0.0000 0.0000 'International Tables Vol C Tables 4.2.6.8 and 6.1.1.4'
N N 0.0311 0.0180 'International Tables Vol C Tables 4.2.6.8 and 6.1.1.4'
O O 0.0492 0.0322 'International Tables Vol C Tables 4.2.6.8 and 6.1.1.4'

loop_
_exptl_crystal_face_index_h
_exptl_crystal_face_index_k
_exptl_crystal_face_index_l
_exptl_crystal_face_perp_dist
0 0 1 0.0276
0 0 -1 0.0136
-1 -5 -1 0.0784
-3 4 4 0.0720
-1 1 -1 0.0601
-1 0 0 0.1124
1 0 0 0.0694
0 5 -2 0.1040

loop_
_geom_angle_atom_site_label_1
_geom_angle_atom_site_label_2
_geom_angle_atom_site_label_3
_geom_angle
_geom_angle_site_symmetry_1
_geom_angle_site_symmetry_3
_geom_angle_publ_flag
C15 O2 C16 116.4(3) . . ?
C6 N1 C1 112.7(2) . . ?
C7 N1 C1 112.8(2) . . ?
C7 N1 C6 113.3(2) . . ?
N1 C1 H1 107.0 . . ?
N1 C1 C2 112.3(2) . . ?
N1 C1 C14 111.1(3) . . ?
C2 C1 H1 107.0 . . ?
C2 C1 C14 112.2(2) . . ?
C14 C1 H1 107.0 . . ?
C1 C2 H2 118.5 . . ?
C3 C2 C1 123.1(3) . . ?
C3 C2 H2 118.5 . . ?
C2 C3 C4 122.3(3) . . ?
C2 C3 C15 120.9(3) . . ?
C15 C3 C4 116.8(3) . . ?
C3 C4 H4A 108.8 . . ?
C3 C4 H4B 108.8 . . ?
C3 C4 C5 113.8(3) . . ?
H4A C4 H4B 107.7 . . ?
C5 C4 H4A 108.8 . . ?
C5 C4 H4B 108.8 . . ?
C4 C5 H5A 108.5 . . ?
C4 C5 H5B 108.5 . . ?
H5A C5 H5B 107.5 . . ?
C6 C5 C4 115.0(3) . . ?
C6 C5 H5A 108.5 . . ?
C6 C5 H5B 108.5 . . ?
N1 C6 C5 117.9(2) . . ?
N1 C6 H6A 107.8 . . ?
N1 C6 H6B 107.8 . . ?
C5 C6 H6A 107.8 . . ?
C5 C6 H6B 107.8 . . ?
H6A C6 H6B 107.2 . . ?
N1 C7 H7A 109.2 . . ?
N1 C7 H7B 109.2 . . ?
N1 C7 C8 112.0(2) . . ?
H7A C7 H7B 107.9 . . ?
C8 C7 H7A 109.2 . . ?
C8 C7 H7B 109.2 . . ?
C9 C8 C7 120.8(3) . . ?
C9 C8 C13 118.9(3) . . ?
C13 C8 C7 120.3(3) . . ?
C8 C9 H9 119.8 . . ?
C8 C9 C10 120.4(3) . . ?
C10 C9 H9 119.8 . . ?
C9 C10 H10 120.2 . . ?
C11 C10 C9 119.7(3) . . ?
C11 C10 H10 120.2 . . ?
C10 C11 H11 119.7 . . ?
C10 C11 C12 120.6(3) . . ?
C12 C11 H11 119.7 . . ?
C11 C12 H12 120.2 . . ?
C13 C12 C11 119.6(3) . . ?
C13 C12 H12 120.2 . . ?
C8 C13 H13 119.6 . . ?
C12 C13 C8 120.8(3) . . ?
C12 C13 H13 119.6 . . ?
C1 C14 H14A 109.5 . . ?
C1 C14 H14B 109.5 . . ?
C1 C14 H14C 109.5 . . ?
H14A C14 H14B 109.5 . . ?
H14A C14 H14C 109.5 . . ?
H14B C14 H14C 109.5 . . ?
O1 C15 O2 121.8(3) . . ?
O1 C15 C3 124.8(3) . . ?
O2 C15 C3 113.3(3) . . ?
O2 C16 H16A 110.3 . . ?
O2 C16 H16B 110.3 . . ?
O2 C16 C17 107.1(3) . . ?
H16A C16 H16B 108.5 . . ?
C17 C16 H16A 110.3 . . ?
C17 C16 H16B 110.3 . . ?
C18 C17 C16 120.3(4) . . ?
C22 C17 C16 120.5(3) . . ?
C22 C17 C18 119.2(4) . . ?
C17 C18 H18 119.8 . . ?
C19 C18 C17 120.4(5) . . ?
C19 C18 H18 119.8 . . ?
C18 C19 H19 119.4 . . ?
C20 C19 C18 121.1(5) . . ?
C20 C19 H19 119.4 . . ?
C19 C20 H20 120.5 . . ?
C21 C20 C19 119.1(5) . . ?
C21 C20 H20 120.5 . . ?
C20 C21 H21 119.4 . . ?
C20 C21 C22 121.2(5) . . ?
C22 C21 H21 119.4 . . ?
C17 C22 C21 119.0(4) . . ?
C17 C22 H22 120.5 . . ?
C21 C22 H22 120.5 . . ?

loop_
_geom_bond_atom_site_label_1
_geom_bond_atom_site_label_2
_geom_bond_distance
_geom_bond_site_symmetry_2
_geom_bond_publ_flag
O1 C15 1.216(4) . ?
O2 C15 1.345(4) . ?
O2 C16 1.451(4) . ?
N1 C1 1.479(3) . ?
N1 C6 1.467(4) . ?
N1 C7 1.466(4) . ?
C1 H1 1.0000 . ?
C1 C2 1.513(4) . ?
C1 C14 1.520(4) . ?
C2 H2 0.9500 . ?
C2 C3 1.335(4) . ?
C3 C4 1.515(4) . ?
C3 C15 1.479(4) . ?
C4 H4A 0.9900 . ?
C4 H4B 0.9900 . ?
C4 C5 1.538(4) . ?
C5 H5A 0.9900 . ?
C5 H5B 0.9900 . ?
C5 C6 1.527(4) . ?
C6 H6A 0.9900 . ?
C6 H6B 0.9900 . ?
C7 H7A 0.9900 . ?
C7 H7B 0.9900 . ?
C7 C8 1.514(4) . ?
C8 C9 1.389(4) . ?
C8 C13 1.391(4) . ?
C9 H9 0.9500 . ?
C9 C10 1.396(4) . ?
C10 H10 0.9500 . ?
C10 C11 1.376(5) . ?
C11 H11 0.9500 . ?
C11 C12 1.384(5) . ?
C12 H12 0.9500 . ?
C12 C13 1.384(4) . ?
C13 H13 0.9500 . ?
C14 H14A 0.9800 . ?
C14 H14B 0.9800 . ?
C14 H14C 0.9800 . ?
C16 H16A 0.9900 . ?
C16 H16B 0.9900 . ?
C16 C17 1.489(5) . ?
C17 C18 1.383(5) . ?
C17 C22 1.377(6) . ?
C18 H18 0.9500 . ?
C18 C19 1.364(8) . ?
C19 H19 0.9500 . ?
C19 C20 1.363(10) . ?
C20 H20 0.9500 . ?
C20 C21 1.358(9) . ?
C21 H21 0.9500 . ?
C21 C22 1.398(7) . ?
C22 H22 0.9500 . ?

loop_
_geom_torsion_atom_site_label_1
_geom_torsion_atom_site_label_2
_geom_torsion_atom_site_label_3
_geom_torsion_atom_site_label_4
_geom_torsion
_geom_torsion_site_symmetry_1
_geom_torsion_site_symmetry_2
_geom_torsion_site_symmetry_3
_geom_torsion_site_symmetry_4
_geom_torsion_publ_flag
O2 C16 C17 C18 -100.3(4) . . . . ?
O2 C16 C17 C22 78.0(4) . . . . ?
N1 C1 C2 C3 65.4(4) . . . . ?
N1 C7 C8 C9 118.9(3) . . . . ?
N1 C7 C8 C13 -62.3(4) . . . . ?
C1 N1 C6 C5 65.5(3) . . . . ?
C1 N1 C7 C8 161.7(2) . . . . ?
C1 C2 C3 C4 1.1(5) . . . . ?
C1 C2 C3 C15 -177.4(3) . . . . ?
C2 C3 C4 C5 -61.6(4) . . . . ?
C2 C3 C15 O1 -170.4(3) . . . . ?
C2 C3 C15 O2 10.4(4) . . . . ?
C3 C4 C5 C6 71.9(4) . . . . ?
C4 C3 C15 O1 11.0(5) . . . . ?
C4 C3 C15 O2 -168.2(3) . . . . ?
C4 C5 C6 N1 -60.1(4) . . . . ?
C6 N1 C1 C2 -82.2(3) . . . . ?
C6 N1 C1 C14 151.3(3) . . . . ?
C6 N1 C7 C8 -68.7(3) . . . . ?
C7 N1 C1 C2 47.7(3) . . . . ?
C7 N1 C1 C14 -78.8(3) . . . . ?
C7 N1 C6 C5 -64.2(3) . . . . ?
C7 C8 C9 C10 177.0(3) . . . . ?
C7 C8 C13 C12 -177.7(3) . . . . ?
C8 C9 C10 C11 1.4(5) . . . . ?
C9 C8 C13 C12 1.1(4) . . . . ?
C9 C10 C11 C12 -0.3(5) . . . . ?
C10 C11 C12 C13 -0.4(5) . . . . ?
C11 C12 C13 C8 0.0(5) . . . . ?
C13 C8 C9 C10 -1.8(4) . . . . ?
C14 C1 C2 C3 -168.7(3) . . . . ?
C15 O2 C16 C17 179.6(3) . . . . ?
C15 C3 C4 C5 117.0(3) . . . . ?
C16 O2 C15 O1 -0.5(5) . . . . ?
C16 O2 C15 C3 178.8(3) . . . . ?
C16 C17 C18 C19 178.0(3) . . . . ?
C16 C17 C22 C21 -177.8(3) . . . . ?
C17 C18 C19 C20 -0.2(6) . . . . ?
C18 C17 C22 C21 0.5(5) . . . . ?
C18 C19 C20 C21 0.4(7) . . . . ?
C19 C20 C21 C22 -0.2(7) . . . . ?
C20 C21 C22 C17 -0.3(6) . . . . ?
C22 C17 C18 C19 -0.3(5) . . . . ?

loop_
_exptl_oxdiff_crystal_face_indexfrac_h
_exptl_oxdiff_crystal_face_indexfrac_k
_exptl_oxdiff_crystal_face_indexfrac_l
_exptl_oxdiff_crystal_face_x
_exptl_oxdiff_crystal_face_y
_exptl_oxdiff_crystal_face_z
-0.0000 0.0000 1.0000 -0.0438 -0.0760 -0.0086
0.0000 -0.0000 -1.0000 0.0438 0.0760 0.0086
-1.1640 -4.7278 -0.7173 0.0238 -0.0228 0.9995
-2.6930 3.5922 4.2598 0.5173 -0.6072 -0.6031
-1.0000 1.0000 -1.0000 0.2885 -0.0268 -0.1360
-1.0000 -0.0000 0.0000 0.1951 -0.0957 0.0526
1.0000 0.0000 -0.0000 -0.1951 0.0957 -0.0526
0.0000 5.0000 -2.0001 0.3357 0.1161 -0.9686
